data_7227763
loop_
_publ_author_name
'Huang, Guo-Zhen'
'Zou, Xin'
'Zhu, Zhi-Biao'
'Deng, Zhao-Peng'
'Huo, Li-Hua'
'Gao, Shan'

_publ_section_title
;
 Effect of ligand configurations, secondary Pb--O interactions and
 auxiliary ligands on Pb(ii)--mono/disulfonate complexes: syntheses,
 structures, and luminescence properties
;
_journal_issue 13
_journal_name_full CrystEngComm
_journal_page_first 1778
_journal_paper_doi 10.1039/C7CE00071E
_journal_volume 19
_journal_year 2017
_chemical_formula_moiety 'C36 H22 Cl2 N4 O8 Pb2 S2, 2(H2 O)'
_chemical_formula_sum 'C36 H26 Cl2 N4 O10 Pb2 S2'
_chemical_formula_weight 1224.01
_chemical_name_systematic
; 
 ? 
;
_space_group_IT_number 2
_symmetry_cell_setting triclinic
_symmetry_space_group_name_Hall '-P 1'
_symmetry_space_group_name_H-M 'P -1'
_atom_sites_solution_hydrogens geom
_atom_sites_solution_primary direct
_atom_sites_solution_secondary difmap
_audit_creation_method SHELXL-97
_audit_update_record
;
2014-06-26 deposited with the CCDC.
2017-02-27 downloaded from the CCDC.
;
_cell_angle_alpha 80.577(5)
_cell_angle_beta 69.059(6)
_cell_angle_gamma 88.515(5)
_cell_formula_units_Z 1
_cell_length_a 9.3621(6)
_cell_length_b 9.7551(5)
_cell_length_c 10.9477(8)
_cell_measurement_reflns_used 2014
_cell_measurement_temperature 295(2)
_cell_measurement_theta_max 27.53
_cell_measurement_theta_min 3.09
_cell_volume 920.62(11)
_computing_cell_refinement
;
CrysAlis Pro (Agilent, 2013)
;
_computing_data_collection
;
CrysAlis Pro (Agilent, 2013)
;
_computing_data_reduction
;
CrysAlis Pro (Agilent, 2013)
;
_computing_molecular_graphics '(K. Brandenburg, Diamond 3.1, 2009)'
_computing_publication_material '(K. Brandenburg, Diamond 3.1, 2009)'
_computing_structure_refinement 'SHELXL-97 (Sheldrick, 1997)'
_computing_structure_solution 'SHELXS-97 (Sheldrick, 1990)'
_diffrn_ambient_temperature 295(2)
_diffrn_detector_area_resol_mean 16.1954
_diffrn_measured_fraction_theta_full 0.987
_diffrn_measured_fraction_theta_max 0.987
_diffrn_measurement_device_type 'Xcalibur, Eos'
_diffrn_measurement_method '\w scans'
_diffrn_radiation_monochromator graphite
_diffrn_radiation_source 'Enhance (Mo) X-ray Source'
_diffrn_radiation_type MoK\a
_diffrn_radiation_wavelength 0.71073
_diffrn_reflns_av_R_equivalents 0.0273
_diffrn_reflns_av_sigmaI/netI 0.0709
_diffrn_reflns_limit_h_max 12
_diffrn_reflns_limit_h_min -9
_diffrn_reflns_limit_k_max 12
_diffrn_reflns_limit_k_min -12
_diffrn_reflns_limit_l_max 14
_diffrn_reflns_limit_l_min -8
_diffrn_reflns_number 5466
_diffrn_reflns_theta_full 27.55
_diffrn_reflns_theta_max 27.55
_diffrn_reflns_theta_min 3.09
_exptl_absorpt_coefficient_mu 9.456
_exptl_absorpt_correction_T_max 0.2963
_exptl_absorpt_correction_T_min 0.2414
_exptl_absorpt_correction_type multi-scan
_exptl_absorpt_process_details
; 
CrysAlis Pro (Agilent, 2013)
Empirical absorption correction using spherical harmonics,
 implemented in SCALE3 ABSPACK scaling algorithm. 
;
_exptl_crystal_colour colorless
_exptl_crystal_density_diffrn 2.208
_exptl_crystal_density_method 'not measured'
_exptl_crystal_description plate
_exptl_crystal_F_000 580
_exptl_crystal_size_max 0.21
_exptl_crystal_size_mid 0.19
_exptl_crystal_size_min 0.17
_refine_diff_density_max 1.252
_refine_diff_density_min -1.171
_refine_diff_density_rms 0.165
_refine_ls_extinction_method none
_refine_ls_goodness_of_fit_ref 1.005
_refine_ls_hydrogen_treatment constr
_refine_ls_matrix_type full
_refine_ls_number_parameters 253
_refine_ls_number_reflns 4197
_refine_ls_number_restraints 0
_refine_ls_restrained_S_all 1.005
_refine_ls_R_factor_all 0.0518
_refine_ls_R_factor_gt 0.0393
_refine_ls_shift/su_max 0.000
_refine_ls_shift/su_mean 0.000
_refine_ls_structure_factor_coef Fsqd
_refine_ls_weighting_details 'calc w=1/[\s^2^(Fo^2^)+(0.0109P)^2^+0.0000P] where P=(Fo^2^+2Fc^2^)/3'
_refine_ls_weighting_scheme calc
_refine_ls_wR_factor_gt 0.0616
_refine_ls_wR_factor_ref 0.0662
_reflns_number_gt 3573
_reflns_number_total 4197
_reflns_threshold_expression >2sigma(I)
_cod_data_source_file c7ce00071e2.cif
_cod_data_source_block complex3
_cod_depositor_comments 'Adding full bibliography for 7227757--7227764.cif.'
_cod_original_cell_volume 920.61(10)
_cod_database_code 7227763

loop_
_symmetry_equiv_pos_as_xyz
'x, y, z'
'-x, -y, -z'

loop_
_atom_site_label
_atom_site_type_symbol
_atom_site_fract_x
_atom_site_fract_y
_atom_site_fract_z
_atom_site_U_iso_or_equiv
_atom_site_adp_type
_atom_site_occupancy
_atom_site_symmetry_multiplicity
_atom_site_calc_flag
_atom_site_refinement_flags
Pb1 Pb 0.44109(3) 1.06872(2) 0.34842(2) 0.03124(8) Uani 1 1 d .
Cl1 Cl 0.2174(2) 0.37774(19) 0.38979(19) 0.0574(5) Uani 1 1 d .
S1 S 0.19952(18) 0.82544(17) 0.62927(15) 0.0349(4) Uani 1 1 d .
O1W O 0.0947(14) 0.5189(10) 0.8841(10) 0.237(6) Uani 1 1 d .
H1W1 H 0.0398 0.5566 0.8415 0.355 Uiso 1 1 d R
H1W2 H 0.1704 0.5745 0.8672 0.355 Uiso 1 1 d R
O1 O 0.2040(5) 0.9629(4) 0.5513(4) 0.0388(11) Uani 1 1 d .
O2 O 0.0460(5) 0.7667(5) 0.6943(4) 0.0547(14) Uani 1 1 d .
O3 O 0.2806(5) 0.8251(5) 0.7216(4) 0.0458(12) Uani 1 1 d .
O4 O 0.5209(4) 0.8713(4) 0.4433(3) 0.0296(9) Uani 1 1 d .
N1 N 0.5884(5) 0.9427(5) 0.1463(4) 0.0300(12) Uani 1 1 d .
N2 N 0.2764(6) 0.9198(5) 0.2595(4) 0.0317(12) Uani 1 1 d .
C1 C 0.4558(7) 0.7514(6) 0.4396(5) 0.0258(13) Uani 1 1 d .
C2 C 0.5376(7) 0.6594(6) 0.3565(5) 0.0285(13) Uani 1 1 d .
H2A H 0.6417 0.6768 0.3091 0.034 Uiso 1 1 calc R
C3 C 0.4667(7) 0.5424(6) 0.3431(5) 0.0322(14) Uani 1 1 d .
H3A H 0.5224 0.4818 0.2877 0.039 Uiso 1 1 calc R
C4 C 0.3125(7) 0.5177(6) 0.4132(6) 0.0330(14) Uani 1 1 d .
C5 C 0.2287(7) 0.6008(6) 0.5027(5) 0.0338(14) Uani 1 1 d .
H5A H 0.1258 0.5802 0.5524 0.041 Uiso 1 1 calc R
C6 C 0.3025(7) 0.7163(6) 0.5165(5) 0.0276(13) Uani 1 1 d .
C7 C 0.7408(7) 0.9491(7) 0.0941(6) 0.0374(15) Uani 1 1 d .
H7A H 0.7938 1.0078 0.1233 0.045 Uiso 1 1 calc R
C8 C 0.8245(8) 0.8710(7) -0.0033(6) 0.0453(17) Uani 1 1 d .
H8A H 0.9309 0.8771 -0.0366 0.054 Uiso 1 1 calc R
C9 C 0.7496(8) 0.7874(7) -0.0478(6) 0.0454(18) Uani 1 1 d .
H9A H 0.8038 0.7368 -0.1138 0.055 Uiso 1 1 calc R
C10 C 0.5890(7) 0.7764(6) 0.0056(5) 0.0333(14) Uani 1 1 d .
C11 C 0.5130(7) 0.8561(6) 0.1033(5) 0.0260(13) Uani 1 1 d .
C12 C 0.5049(9) 0.6861(7) -0.0369(6) 0.0494(19) Uani 1 1 d .
H12A H 0.5559 0.6327 -0.1014 0.059 Uiso 1 1 calc R
C13 C 0.3485(9) 0.6793(7) 0.0187(7) 0.0523(19) Uani 1 1 d .
H13A H 0.2938 0.6229 -0.0112 0.063 Uiso 1 1 calc R
C14 C 0.2670(8) 0.7560(7) 0.1210(6) 0.0383(16) Uani 1 1 d .
C15 C 0.3479(7) 0.8440(6) 0.1623(5) 0.0282(13) Uani 1 1 d .
C16 C 0.1077(8) 0.7488(8) 0.1798(7) 0.0515(19) Uani 1 1 d .
H16A H 0.0508 0.6902 0.1541 0.062 Uiso 1 1 calc R
C17 C 0.0358(8) 0.8269(7) 0.2742(6) 0.0464(18) Uani 1 1 d .
H17A H -0.0703 0.8239 0.3135 0.056 Uiso 1 1 calc R
C18 C 0.1259(7) 0.9116(7) 0.3102(6) 0.0402(16) Uani 1 1 d .
H18A H 0.0766 0.9660 0.3743 0.048 Uiso 1 1 calc R

loop_
_atom_site_aniso_label
_atom_site_aniso_U_11
_atom_site_aniso_U_22
_atom_site_aniso_U_33
_atom_site_aniso_U_23
_atom_site_aniso_U_13
_atom_site_aniso_U_12
Pb1 0.03075(14) 0.03285(13) 0.02998(13) -0.00931(10) -0.00925(10) 0.00592(10)
Cl1 0.0503(12) 0.0457(10) 0.0758(13) -0.0331(10) -0.0118(10) -0.0029(9)
S1 0.0248(9) 0.0421(9) 0.0339(9) -0.0178(7) -0.0008(7) 0.0009(7)
O1W 0.315(17) 0.152(9) 0.288(13) 0.007(10) -0.175(13) -0.066(10)
O1 0.030(3) 0.039(3) 0.044(3) -0.019(2) -0.004(2) 0.008(2)
O2 0.031(3) 0.064(3) 0.056(3) -0.031(3) 0.010(2) -0.006(2)
O3 0.048(3) 0.060(3) 0.027(2) -0.011(2) -0.009(2) -0.003(2)
O4 0.030(2) 0.030(2) 0.029(2) -0.0061(18) -0.0088(19) -0.0010(19)
N1 0.025(3) 0.041(3) 0.022(3) -0.007(2) -0.006(2) 0.001(2)
N2 0.024(3) 0.043(3) 0.027(3) -0.008(2) -0.008(2) 0.006(2)
C1 0.025(3) 0.028(3) 0.022(3) -0.004(2) -0.006(3) 0.005(3)
C2 0.023(3) 0.032(3) 0.025(3) -0.005(3) -0.002(3) 0.005(3)
C3 0.030(4) 0.035(4) 0.034(3) -0.017(3) -0.010(3) 0.015(3)
C4 0.037(4) 0.025(3) 0.040(4) -0.009(3) -0.017(3) 0.002(3)
C5 0.028(4) 0.034(3) 0.035(3) -0.010(3) -0.004(3) -0.001(3)
C6 0.022(3) 0.029(3) 0.030(3) -0.010(3) -0.005(3) 0.004(3)
C7 0.026(4) 0.050(4) 0.031(4) -0.008(3) -0.002(3) -0.004(3)
C8 0.029(4) 0.061(5) 0.041(4) -0.009(4) -0.005(3) 0.003(3)
C9 0.037(4) 0.058(5) 0.033(4) -0.011(3) -0.003(3) 0.016(4)
C10 0.038(4) 0.034(3) 0.024(3) -0.005(3) -0.007(3) 0.007(3)
C11 0.029(3) 0.030(3) 0.018(3) -0.002(2) -0.008(3) 0.004(3)
C12 0.057(5) 0.049(4) 0.044(4) -0.023(4) -0.013(4) 0.005(4)
C13 0.053(5) 0.051(5) 0.060(5) -0.028(4) -0.020(4) 0.000(4)
C14 0.036(4) 0.042(4) 0.041(4) -0.011(3) -0.017(3) 0.004(3)
C15 0.027(4) 0.031(3) 0.026(3) -0.005(3) -0.010(3) 0.006(3)
C16 0.042(5) 0.059(5) 0.063(5) -0.019(4) -0.026(4) 0.000(4)
C17 0.020(4) 0.066(5) 0.048(4) -0.009(4) -0.006(3) -0.002(3)
C18 0.024(4) 0.059(5) 0.036(4) -0.014(3) -0.006(3) 0.014(3)

loop_
_atom_type_symbol
_atom_type_description
_atom_type_scat_dispersion_real
_atom_type_scat_dispersion_imag
_atom_type_scat_source
C C 0.0033 0.0016 'International Tables Vol C Tables 4.2.6.8 and 6.1.1.4'
H H 0.0000 0.0000 'International Tables Vol C Tables 4.2.6.8 and 6.1.1.4'
N N 0.0061 0.0033 'International Tables Vol C Tables 4.2.6.8 and 6.1.1.4'
O O 0.0106 0.0060 'International Tables Vol C Tables 4.2.6.8 and 6.1.1.4'
S S 0.1246 0.1234 'International Tables Vol C Tables 4.2.6.8 and 6.1.1.4'
Pb Pb -3.3944 10.1111 'International Tables Vol C Tables 4.2.6.8 and 6.1.1.4'
Cl Cl 0.1484 0.1585 'International Tables Vol C Tables 4.2.6.8 and 6.1.1.4'

loop_
_geom_angle_atom_site_label_1
_geom_angle_atom_site_label_2
_geom_angle_atom_site_label_3
_geom_angle
_geom_angle_site_symmetry_1
_geom_angle_site_symmetry_3
O4 Pb1 O4 73.99(14) . 2_676
O4 Pb1 O1 74.10(13) . .
O4 Pb1 O1 73.35(12) 2_676 .
O4 Pb1 O3 87.81(14) . 2_676
O4 Pb1 O3 71.36(12) 2_676 2_676
O1 Pb1 O3 143.61(12) . 2_676
O4 Pb1 N1 76.31(13) . .
O4 Pb1 N1 138.39(13) 2_676 .
O1 Pb1 N1 124.66(13) . .
O3 Pb1 N1 79.06(13) 2_676 .
O4 Pb1 N2 90.86(14) . .
O4 Pb1 N2 145.41(13) 2_676 .
O1 Pb1 N2 72.62(13) . .
O3 Pb1 N2 140.31(13) 2_676 .
N1 Pb1 N2 62.17(14) . .
O2 S1 O1 112.4(3) . .
O2 S1 O3 112.3(3) . .
O1 S1 O3 112.0(3) . .
O2 S1 C6 107.3(3) . .
O1 S1 C6 106.6(3) . .
O3 S1 C6 105.6(3) . .
H1W1 O1W H1W2 107.3 . .
S1 O1 Pb1 123.7(2) . .
S1 O3 Pb1 123.5(2) . 2_676
C1 O4 Pb1 115.9(3) . .
C1 O4 Pb1 124.2(3) . 2_676
Pb1 O4 Pb1 106.01(14) . 2_676
C7 N1 C11 117.9(5) . .
C7 N1 Pb1 120.8(4) . .
C11 N1 Pb1 120.8(4) . .
C18 N2 C15 117.8(5) . .
C18 N2 Pb1 122.3(4) . .
C15 N2 Pb1 119.9(4) . .
O4 C1 C2 121.3(5) . .
O4 C1 C6 121.0(5) . .
C2 C1 C6 117.6(5) . .
C3 C2 C1 121.3(6) . .
C3 C2 H2A 119.3 . .
C1 C2 H2A 119.3 . .
C4 C3 C2 118.9(5) . .
C4 C3 H3A 120.5 . .
C2 C3 H3A 120.5 . .
C3 C4 C5 121.9(5) . .
C3 C4 Cl1 119.9(5) . .
C5 C4 Cl1 118.2(5) . .
C4 C5 C6 118.3(6) . .
C4 C5 H5A 120.9 . .
C6 C5 H5A 120.9 . .
C5 C6 C1 121.7(5) . .
C5 C6 S1 119.7(5) . .
C1 C6 S1 118.6(4) . .
N1 C7 C8 122.7(6) . .
N1 C7 H7A 118.6 . .
C8 C7 H7A 118.6 . .
C9 C8 C7 119.3(6) . .
C9 C8 H8A 120.3 . .
C7 C8 H8A 120.3 . .
C8 C9 C10 119.8(6) . .
C8 C9 H9A 120.1 . .
C10 C9 H9A 120.1 . .
C11 C10 C9 117.8(6) . .
C11 C10 C12 120.6(6) . .
C9 C10 C12 121.6(6) . .
N1 C11 C10 122.4(6) . .
N1 C11 C15 118.7(5) . .
C10 C11 C15 118.9(5) . .
C13 C12 C10 119.2(6) . .
C13 C12 H12A 120.4 . .
C10 C12 H12A 120.4 . .
C12 C13 C14 121.9(6) . .
C12 C13 H13A 119.0 . .
C14 C13 H13A 119.0 . .
C15 C14 C16 118.3(6) . .
C15 C14 C13 119.1(6) . .
C16 C14 C13 122.6(6) . .
N2 C15 C14 121.7(6) . .
N2 C15 C11 118.0(5) . .
C14 C15 C11 120.3(5) . .
C17 C16 C14 120.1(6) . .
C17 C16 H16A 119.9 . .
C14 C16 H16A 119.9 . .
C16 C17 C18 117.8(6) . .
C16 C17 H17A 121.1 . .
C18 C17 H17A 121.1 . .
N2 C18 C17 124.3(6) . .
N2 C18 H18A 117.9 . .
C17 C18 H18A 117.9 . .

loop_
_geom_bond_atom_site_label_1
_geom_bond_atom_site_label_2
_geom_bond_distance
_geom_bond_site_symmetry_2
Pb1 O4 2.274(4) .
Pb1 O4 2.587(3) 2_676
Pb1 O1 2.602(4) .
Pb1 O3 2.627(4) 2_676
Pb1 N1 2.632(4) .
Pb1 N2 2.663(5) .
Cl1 C4 1.750(6) .
S1 O2 1.442(4) .
S1 O1 1.459(4) .
S1 O3 1.465(4) .
S1 C6 1.765(6) .
O1W H1W1 0.8501 .
O1W H1W2 0.8500 .
O3 Pb1 2.627(4) 2_676
O4 C1 1.346(6) .
O4 Pb1 2.587(3) 2_676
N1 C7 1.333(7) .
N1 C11 1.354(7) .
N2 C18 1.316(7) .
N2 C15 1.360(7) .
C1 C2 1.398(7) .
C1 C6 1.398(8) .
C2 C3 1.388(7) .
C2 H2A 0.9300 .
C3 C4 1.377(8) .
C3 H3A 0.9300 .
C4 C5 1.383(8) .
C5 C6 1.392(7) .
C5 H5A 0.9300 .
C7 C8 1.403(8) .
C7 H7A 0.9300 .
C8 C9 1.341(8) .
C8 H8A 0.9300 .
C9 C10 1.405(9) .
C9 H9A 0.9300 .
C10 C11 1.398(7) .
C10 C12 1.429(8) .
C11 C15 1.446(8) .
C12 C13 1.369(9) .
C12 H12A 0.9300 .
C13 C14 1.425(8) .
C13 H13A 0.9300 .
C14 C15 1.386(8) .
C14 C16 1.395(9) .
C16 C17 1.355(9) .
C16 H16A 0.9300 .
C17 C18 1.389(8) .
C17 H17A 0.9300 .
C18 H18A 0.9300 .

loop_
_geom_hbond_atom_site_label_D
_geom_hbond_atom_site_label_H
_geom_hbond_atom_site_label_A
_geom_hbond_distance_DH
_geom_hbond_distance_HA
_geom_hbond_distance_DA
_geom_hbond_angle_DHA
O1W H1W1 O2 0.85 2.38 3.057(11) 137.1

loop_
_geom_torsion_atom_site_label_1
_geom_torsion_atom_site_label_2
_geom_torsion_atom_site_label_3
_geom_torsion_atom_site_label_4
_geom_torsion
_geom_torsion_site_symmetry_1
_geom_torsion_site_symmetry_4
O2 S1 O1 Pb1 -154.6(2) . .
O3 S1 O1 Pb1 77.8(3) . .
C6 S1 O1 Pb1 -37.3(3) . .
O4 Pb1 O1 S1 -8.8(2) . .
O4 Pb1 O1 S1 -86.4(3) 2_676 .
O3 Pb1 O1 S1 -71.8(3) 2_676 .
N1 Pb1 O1 S1 51.5(3) . .
N2 Pb1 O1 S1 87.3(3) . .
O2 S1 O3 Pb1 -177.3(3) . 2_676
O1 S1 O3 Pb1 -49.7(4) . 2_676
C6 S1 O3 Pb1 66.0(3) . 2_676
O4 Pb1 O4 C1 142.1(4) 2_676 .
O1 Pb1 O4 C1 65.3(3) . .
O3 Pb1 O4 C1 -146.6(4) 2_676 .
N1 Pb1 O4 C1 -67.4(4) . .
N2 Pb1 O4 C1 -6.3(4) . .
O4 Pb1 O4 Pb1 0.0 2_676 2_676
O1 Pb1 O4 Pb1 -76.81(14) . 2_676
O3 Pb1 O4 Pb1 71.23(14) 2_676 2_676
N1 Pb1 O4 Pb1 150.50(17) . 2_676
N2 Pb1 O4 Pb1 -148.46(15) . 2_676
O4 Pb1 N1 C7 -79.0(5) . .
O4 Pb1 N1 C7 -33.6(5) 2_676 .
O1 Pb1 N1 C7 -138.3(4) . .
O3 Pb1 N1 C7 11.4(5) 2_676 .
N2 Pb1 N1 C7 -177.4(5) . .
O4 Pb1 N1 C11 92.8(4) . .
O4 Pb1 N1 C11 138.3(4) 2_676 .
O1 Pb1 N1 C11 33.6(4) . .
O3 Pb1 N1 C11 -176.8(4) 2_676 .
N2 Pb1 N1 C11 -5.6(4) . .
O4 Pb1 N2 C18 108.3(5) . .
O4 Pb1 N2 C18 45.9(6) 2_676 .
O1 Pb1 N2 C18 35.2(5) . .
O3 Pb1 N2 C18 -164.1(4) 2_676 .
N1 Pb1 N2 C18 -177.7(5) . .
O4 Pb1 N2 C15 -68.8(4) . .
O4 Pb1 N2 C15 -131.2(4) 2_676 .
O1 Pb1 N2 C15 -141.9(4) . .
O3 Pb1 N2 C15 18.8(5) 2_676 .
N1 Pb1 N2 C15 5.2(4) . .
Pb1 O4 C1 C2 107.9(5) . .
Pb1 O4 C1 C2 -117.6(5) 2_676 .
Pb1 O4 C1 C6 -70.4(6) . .
Pb1 O4 C1 C6 64.1(6) 2_676 .
O4 C1 C2 C3 -173.7(5) . .
C6 C1 C2 C3 4.6(8) . .
C1 C2 C3 C4 0.2(9) . .
C2 C3 C4 C5 -4.2(9) . .
C2 C3 C4 Cl1 175.7(4) . .
C3 C4 C5 C6 3.1(9) . .
Cl1 C4 C5 C6 -176.8(4) . .
C4 C5 C6 C1 2.1(9) . .
C4 C5 C6 S1 179.8(4) . .
O4 C1 C6 C5 172.6(5) . .
C2 C1 C6 C5 -5.8(8) . .
O4 C1 C6 S1 -5.2(8) . .
C2 C1 C6 S1 176.4(4) . .
O2 S1 C6 C5 1.8(6) . .
O1 S1 C6 C5 -118.8(5) . .
O3 S1 C6 C5 121.8(5) . .
O2 S1 C6 C1 179.6(5) . .
O1 S1 C6 C1 59.0(5) . .
O3 S1 C6 C1 -60.3(5) . .
C11 N1 C7 C8 0.4(9) . .
Pb1 N1 C7 C8 172.5(5) . .
N1 C7 C8 C9 0.9(10) . .
C7 C8 C9 C10 -1.6(10) . .
C8 C9 C10 C11 0.9(10) . .
C8 C9 C10 C12 -178.6(6) . .
C7 N1 C11 C10 -1.1(8) . .
Pb1 N1 C11 C10 -173.2(4) . .
C7 N1 C11 C15 177.8(5) . .
Pb1 N1 C11 C15 5.8(7) . .
C9 C10 C11 N1 0.5(9) . .
C12 C10 C11 N1 180.0(5) . .
C9 C10 C11 C15 -178.5(5) . .
C12 C10 C11 C15 1.0(8) . .
C11 C10 C12 C13 0.5(10) . .
C9 C10 C12 C13 179.9(7) . .
C10 C12 C13 C14 -2.2(11) . .
C12 C13 C14 C15 2.4(11) . .
C12 C13 C14 C16 -179.2(7) . .
C18 N2 C15 C14 -2.8(9) . .
Pb1 N2 C15 C14 174.5(4) . .
C18 N2 C15 C11 178.1(5) . .
Pb1 N2 C15 C11 -4.7(7) . .
C16 C14 C15 N2 1.5(9) . .
C13 C14 C15 N2 -180.0(6) . .
C16 C14 C15 C11 -179.4(6) . .
C13 C14 C15 C11 -0.8(9) . .
N1 C11 C15 N2 -0.6(8) . .
C10 C11 C15 N2 178.4(5) . .
N1 C11 C15 C14 -179.8(5) . .
C10 C11 C15 C14 -0.8(9) . .
C15 C14 C16 C17 0.3(11) . .
C13 C14 C16 C17 -178.2(7) . .
C14 C16 C17 C18 -0.7(11) . .
C15 N2 C18 C17 2.4(10) . .
Pb1 N2 C18 C17 -174.8(5) . .
C16 C17 C18 N2 -0.7(11) . .
